data_4338883
loop_
_publ_author_name
'Goze, Christine'
'Sabatini, Cristiana'
'Barbieri, Andrea'
'Barigelletti, Francesco'
'Ziessel, Raymond'

_publ_section_title
;
 Ruthenium-terpyridine complexes with multiple ethynylpyrenyl or
 ethynyltoluyl subunits: X-ray structure, redox, and spectroscopic
 properties.
;
_journal_issue 18
_journal_name_full 'Inorganic chemistry'
_journal_page_first 7341
_journal_page_last 7350
_journal_paper_doi 10.1021/ic070149c
_journal_volume 46
_journal_year 2007
_chemical_compound_source 'chemical synthesis'
_chemical_formula_structural '[Ru C102 N6 H54]2+, 2(PF6)-,(C7H8)'
_chemical_formula_sum 'C123 H78 F12 N6 P2 Ru'
_chemical_formula_weight 2030.92
_chemical_name_common 'Ru(II) complex, toluene solvate'
_chemical_name_systematic
; 
 ? 
;
_space_group_IT_number 2
_symmetry_cell_setting triclinic
_symmetry_space_group_name_Hall '-P 1'
_symmetry_space_group_name_H-M 'P -1'
_atom_sites_solution_hydrogens geom
_atom_sites_solution_primary direct
_atom_sites_solution_secondary difmap
_audit_creation_method SHELXL
_cell_angle_alpha 108.97(5)
_cell_angle_beta 108.77(5)
_cell_angle_gamma 107.19(5)
_cell_formula_units_Z 2
_cell_length_a 17.131(3)
_cell_length_b 18.134(3)
_cell_length_c 18.725(3)
_cell_measurement_temperature 177(2)
_cell_volume 4659(5)
_computing_cell_refinement 'DENZO-HKL (Otwinowski,1997)'
_computing_data_reduction 'CCP4   (CCP4,1994)'
_computing_molecular_graphics 'R3M (Riche,1983), ORTEP (Johnson,1965)'
_computing_publication_material 'SHELX-93   (Sheldrick,1993)'
_computing_structure_refinement 'SHELXL-93 (Sheldrick, 1993)'
_computing_structure_solution 'SHELXS-86 (Sheldrick, 1990)'
_diffrn_ambient_temperature 177(2)
_diffrn_measurement_device ' Mar345 image plate system'
_diffrn_measurement_method rotation
_diffrn_radiation_monochromator 'curvator miror Si (III)'
_diffrn_radiation_source monochromatic
_diffrn_radiation_type 'synchrotron DCI'
_diffrn_radiation_wavelength 0.97200
_diffrn_reflns_av_R_equivalents 0.069
_diffrn_reflns_av_sigmaI/netI 0.0732
_diffrn_reflns_limit_h_max 16
_diffrn_reflns_limit_h_min 0
_diffrn_reflns_limit_k_max 16
_diffrn_reflns_limit_k_min -16
_diffrn_reflns_limit_l_max 16
_diffrn_reflns_limit_l_min -17
_diffrn_reflns_number 27608
_diffrn_reflns_theta_max 27.65
_diffrn_reflns_theta_min 2.62
_diffrn_standards_decay_% 0
_diffrn_standards_interval_count 0
_diffrn_standards_interval_time 120
_diffrn_standards_number 27608
_exptl_absorpt_coefficient_mu 0.286
_exptl_absorpt_correction_type none
_exptl_crystal_colour red
_exptl_crystal_density_diffrn 1.448
_exptl_crystal_description prism
_exptl_crystal_F_000 2080
_exptl_crystal_size_max 0.2
_exptl_crystal_size_mid 0.05
_exptl_crystal_size_min 0.05
_refine_diff_density_max 0.703
_refine_diff_density_min -0.667
_refine_diff_density_rms 0.094
_refine_ls_extinction_method none
_refine_ls_goodness_of_fit_all 1.008
_refine_ls_goodness_of_fit_ref 1.070
_refine_ls_hydrogen_treatment constr
_refine_ls_matrix_type full
_refine_ls_number_parameters 755
_refine_ls_number_reflns 7689
_refine_ls_number_restraints 3
_refine_ls_restrained_S_all 1.021
_refine_ls_restrained_S_obs 1.070
_refine_ls_R_factor_all 0.1338
_refine_ls_R_factor_gt 0.0871
_refine_ls_shift/esd_mean 0.018
_refine_ls_shift/su_max 0.090
_refine_ls_structure_factor_coef Fsqd
_refine_ls_weighting_details 'w=1/[\s^2^(Fo^2^)+(0.1753P)^2^+13.9268P] where P=(Fo^2^+2Fc^2^)/3'
_refine_ls_weighting_scheme calc
_refine_ls_wR_factor_all 0.2792
_refine_ls_wR_factor_ref 0.2337
_reflns_number_gt 5079
_reflns_number_total 7693
_reflns_threshold_expression >2sigma(I)
_cod_data_source_file ic070149c-file001.cif
_cod_data_source_block RU(II)-complex-CG96
_cod_depositor_comments
;
The following automatic conversions were performed:

'_refine_ls_weighting_scheme' value 'calc
w=1/[\s^2^(Fo^2^)+(0.1753P)^2^+13.9268P] where P=(Fo^2^+2Fc^2^)/3'
was changed to 'calc'. New tag '_refine_ls_weighting_details' was
created. The value of the new tag was set to
'w=1/[\s^2^(Fo^2^)+(0.1753P)^2^+13.9268P] where P=(Fo^2^+2Fc^2^)/3'.

Automatic conversion script
Id: cif_fix_values 3143 2015-03-26 13:38:13Z robertas 
;
_cod_original_cell_volume 4658(3)
_cod_database_code 4338883

loop_
_symmetry_equiv_pos_as_xyz
'x, y, z'
'-x, -y, -z'

loop_
_atom_site_aniso_label
_atom_site_aniso_U_11
_atom_site_aniso_U_22
_atom_site_aniso_U_33
_atom_site_aniso_U_23
_atom_site_aniso_U_13
_atom_site_aniso_U_12
Ru 0.0352(6) 0.0660(7) 0.0850(9) 0.0438(6) 0.0364(6) 0.0202(5)
PA 0.121(4) 0.086(4) 0.116(4) 0.056(3) 0.074(3) 0.042(3)
F1A 0.120(8) 0.153(9) 0.232(13) 0.086(9) 0.091(9) 0.055(7)
F2A 0.148(8) 0.117(8) 0.125(8) 0.054(6) 0.053(7) 0.059(7)
F3A 0.252(13) 0.145(9) 0.134(9) 0.073(7) 0.113(10) 0.090(9)
F4A 0.172(10) 0.188(11) 0.179(11) 0.106(9) 0.116(9) 0.061(8)
F5A 0.115(7) 0.106(8) 0.177(10) 0.080(7) 0.018(7) 0.010(6)
F6A 0.119(9) 0.148(10) 0.224(13) 0.069(8) 0.050(9) 0.066(7)
PB 0.096(3) 0.078(3) 0.100(4) 0.049(3) 0.027(3) 0.013(3)
F1B 0.113(8) 0.216(12) 0.213(12) 0.138(10) 0.082(8) 0.070(8)
F2B 0.172(10) 0.148(9) 0.154(10) 0.090(8) 0.032(9) 0.035(9)
F3B 0.147(8) 0.132(7) 0.137(8) 0.086(6) 0.069(7) 0.073(6)
F4B 0.100(7) 0.172(10) 0.186(11) 0.076(9) 0.071(8) 0.038(7)
F5B 0.262(13) 0.117(7) 0.191(11) 0.098(8) 0.157(11) 0.079(8)
F6B 0.182(10) 0.198(11) 0.280(15) 0.162(11) 0.170(11) 0.119(9)
NA 0.040(6) 0.061(6) 0.072(8) 0.040(5) 0.027(5) 0.016(5)
NAB 0.027(5) 0.065(6) 0.058(6) 0.030(5) 0.017(5) 0.012(4)
NB 0.047(6) 0.061(6) 0.085(8) 0.045(6) 0.040(6) 0.024(5)
NC 0.043(6) 0.079(7) 0.079(8) 0.045(6) 0.036(6) 0.024(5)
NCD 0.033(5) 0.075(7) 0.062(6) 0.038(5) 0.032(5) 0.025(5)
ND 0.039(6) 0.082(7) 0.079(8) 0.045(6) 0.038(6) 0.025(5)
T1_1 0.122(16) 0.156(19) 0.192(24) 0.101(17) 0.106(18) 0.081(16)
T2_1 0.116(16) 0.106(13) 0.128(16) 0.064(11) 0.052(16) 0.046(13)
T3_1 0.138(19) 0.082(12) 0.111(16) 0.049(11) 0.068(13) 0.053(12)
T4_1 0.096(14) 0.108(14) 0.154(20) 0.080(14) 0.075(15) 0.048(12)
T5_1 0.137(18) 0.129(15) 0.123(16) 0.046(12) 0.068(17) 0.060(15)
T6_1 0.146(21) 0.188(24) 0.201(27) 0.103(21) 0.118(20) 0.103(18)
T7_1 0.123(16) 0.130(15) 0.193(20) 0.092(14) 0.073(15) 0.064(12)
T1_2 0.139(16) 0.117(14) 0.145(20) 0.085(14) 0.067(17) 0.059(13)
T2_2 0.133(18) 0.123(16) 0.157(19) 0.068(14) 0.083(17) 0.058(13)
T3_2 0.108(15) 0.118(14) 0.120(18) 0.067(13) 0.047(13) 0.040(12)
T4_2 0.081(13) 0.113(14) 0.158(22) 0.063(14) 0.047(15) 0.040(11)
T5_2 0.098(15) 0.118(15) 0.149(18) 0.049(13) 0.050(15) 0.037(12)
T6_2 0.112(16) 0.126(15) 0.144(21) 0.071(14) 0.065(14) 0.046(13)
T7_2 0.116(16) 0.174(20) 0.141(18) 0.040(15) 0.019(14) 0.050(15)
T1_3 0.165(23) 0.179(25) 0.262(32) 0.084(22) 0.148(25) 0.052(20)
T2_3 0.366(50) 0.256(45) 0.308(48) 0.112(34) 0.216(42) 0.225(40)
T3_3 0.104(16) 0.109(15) 0.317(35) 0.028(19) 0.150(22) 0.027(14)
T4_3 0.172(25) 0.116(19) 0.214(28) 0.051(18) 0.105(23) 0.089(18)
T5_3 0.222(27) 0.120(19) 0.290(37) 0.036(21) 0.193(28) 0.023(19)
T6_3 0.315(50) 0.150(26) 0.314(46) 0.030(29) 0.232(41) 0.089(33)
T7_3 0.347(45) 0.279(40) 0.254(36) 0.169(32) 0.154(34) 0.217(36)

loop_
_atom_site_label
_atom_site_type_symbol
_atom_site_fract_x
_atom_site_fract_y
_atom_site_fract_z
_atom_site_U_iso_or_equiv
_atom_site_thermal_displace_type
_atom_site_occupancy
_atom_site_calc_flag
_atom_site_refinement_flags
Ru Ru 0.46696(6) 0.21822(6) 0.93703(6) 0.0574(4) Uani 1 d .
PA P 0.1766(3) 0.2951(3) 0.6956(3) 0.1006(14) Uani 1 d .
F1A F 0.0661(7) 0.2809(7) 0.6498(8) 0.168(4) Uani 1 d .
F2A F 0.1319(7) 0.1931(6) 0.6577(6) 0.134(3) Uani 1 d .
F3A F 0.1649(9) 0.3096(7) 0.7760(7) 0.167(4) Uani 1 d .
F4A F 0.1721(8) 0.2826(8) 0.6079(8) 0.168(4) Uani 1 d .
F5A F 0.2074(6) 0.3925(6) 0.7220(7) 0.154(4) Uani 1 d .
F6A F 0.2726(8) 0.3060(7) 0.7401(8) 0.176(5) Uani 1 d .
PB P 0.4851(3) 0.0986(3) 0.3139(3) 0.1019(15) Uani 1 d .
F1B F 0.4022(7) 0.1119(8) 0.3403(8) 0.168(4) Uani 1 d .
F2B F 0.4023(8) 0.0304(8) 0.2294(8) 0.175(5) Uani 1 d .
F3B F 0.4830(6) 0.0350(6) 0.3540(6) 0.128(3) Uani 1 d .
F4B F 0.5577(7) 0.1753(8) 0.4057(8) 0.159(4) Uani 1 d .
F5B F 0.4879(9) 0.1704(6) 0.2855(7) 0.168(4) Uani 1 d .
F6B F 0.5517(8) 0.0807(8) 0.2838(8) 0.176(5) Uani 1 d .
NA N 0.5700(5) 0.1987(6) 0.9092(6) 0.056(3) Uani 1 d .
C2A C 0.5437(8) 0.1609(7) 0.8245(8) 0.057(3) Uiso 1 d .
C3A C 0.6070(8) 0.1460(8) 0.7956(8) 0.072(4) Uiso 1 d .
H3A H 0.5915(8) 0.1241(8) 0.7381(8) 0.086 Uiso 1 calc R
C4A C 0.6935(8) 0.1648(8) 0.8556(8) 0.074(4) Uiso 1 d .
H4A H 0.7356(8) 0.1551(8) 0.8372(8) 0.089 Uiso 1 calc R
C5A C 0.7182(7) 0.1970(7) 0.9406(7) 0.054(3) Uiso 1 d .
C6A C 0.6535(8) 0.2170(7) 0.9655(8) 0.063(3) Uiso 1 d .
H6A H 0.6700(8) 0.2437(7) 1.0233(8) 0.076 Uiso 1 calc R
C7A C 0.8024(8) 0.2068(7) 1.0004(7) 0.063(3) Uiso 1 d .
C8A C 0.8673(8) 0.2044(7) 1.0439(7) 0.063(3) Uiso 1 d .
C9A C 0.9456(8) 0.1962(7) 1.0968(8) 0.065(3) Uiso 1 d .
C10A C 0.9929(7) 0.1580(7) 1.0574(7) 0.058(3) Uiso 1 d .
C11A C 0.9700(8) 0.1315(7) 0.9709(8) 0.069(3) Uiso 1 d .
H11A H 0.9229(8) 0.1395(7) 0.9377(8) 0.083 Uiso 1 calc R
C12A C 1.0157(8) 0.0937(8) 0.9341(8) 0.075(4) Uiso 1 d .
H12A H 0.9996(8) 0.0762(8) 0.8768(8) 0.090 Uiso 1 calc R
C13A C 1.0886(8) 0.0821(7) 0.9863(8) 0.064(3) Uiso 1 d .
C14A C 1.1366(9) 0.0427(8) 0.9472(9) 0.084(4) Uiso 1 d .
H14A H 1.1220(9) 0.0258(8) 0.8902(9) 0.101 Uiso 1 calc R
C15A C 1.2065(9) 0.0316(9) 1.0008(9) 0.087(4) Uiso 1 d .
H15A H 1.2389(9) 0.0076(9) 0.9775(9) 0.104 Uiso 1 calc R
C16A C 1.2298(9) 0.0528(8) 1.0825(8) 0.078(4) Uiso 1 d .
H16A H 1.2764(9) 0.0428(8) 1.1138(8) 0.094 Uiso 1 calc R
C17A C 1.1830(8) 0.0908(8) 1.1214(8) 0.073(4) Uiso 1 d .
C18A C 1.2018(9) 0.1121(8) 1.2055(8) 0.079(4) Uiso 1 d .
H18A H 1.2470(9) 0.1011(8) 1.2373(8) 0.095 Uiso 1 calc R
C19A C 1.1581(9) 0.1476(8) 1.2431(9) 0.085(4) Uiso 1 d .
H19A H 1.1717(9) 0.1593(8) 1.2990(9) 0.102 Uiso 1 calc R
C20A C 1.0872(8) 0.1682(8) 1.1940(8) 0.072(4) Uiso 1 d .
C21A C 1.0387(9) 0.2037(8) 1.2295(9) 0.085(4) Uiso 1 d .
H21A H 1.0521(9) 0.2173(8) 1.2858(9) 0.102 Uiso 1 calc R
C22A C 0.9704(8) 0.2190(8) 1.1815(8) 0.077(4) Uiso 1 d .
H22A H 0.9407(8) 0.2451(8) 1.2070(8) 0.093 Uiso 1 calc R
C23A C 1.0655(8) 0.1461(7) 1.1100(8) 0.064(3) Uiso 1 d .
C24A C 1.1123(8) 0.1051(7) 1.0702(8) 0.064(3) Uiso 1 d .
NAB N 0.4022(5) 0.1554(5) 0.8119(5) 0.053(2) Uani 1 d .
C2AA C 0.4470(8) 0.1321(7) 0.7658(7) 0.056(3) Uiso 1 d .
C3AA C 0.4024(8) 0.0848(8) 0.6802(8) 0.073(4) Uiso 1 d .
H3AA H 0.4336(8) 0.0689(8) 0.6502(8) 0.088 Uiso 1 calc R
C4AB C 0.3074(9) 0.0601(8) 0.6373(9) 0.080(4) Uiso 1 d .
H4AB H 0.2753(9) 0.0274(8) 0.5783(9) 0.096 Uiso 1 calc R
C3BB C 0.2616(9) 0.0845(8) 0.6828(8) 0.074(4) Uiso 1 d .
H3BB H 0.1992(9) 0.0691(8) 0.6547(8) 0.089 Uiso 1 calc R
C2BB C 0.3095(8) 0.1312(8) 0.7692(8) 0.063(3) Uiso 1 d .
NB N 0.3365(6) 0.2117(6) 0.9128(6) 0.058(3) Uani 1 d .
C2B C 0.2742(8) 0.1643(8) 0.8281(8) 0.062(3) Uiso 1 d .
C3B C 0.1820(8) 0.1530(8) 0.8004(8) 0.071(3) Uiso 1 d .
H3B H 0.1382(8) 0.1179(8) 0.7435(8) 0.086 Uiso 1 calc R
C4B C 0.1595(9) 0.1951(7) 0.8599(8) 0.071(3) Uiso 1 d .
H4B H 0.0993(9) 0.1883(7) 0.8421(8) 0.085 Uiso 1 calc R
C5B C 0.2213(8) 0.2469(7) 0.9443(7) 0.061(3) Uiso 1 d .
C6B C 0.3126(8) 0.2512(7) 0.9680(8) 0.061(3) Uiso 1 d .
H6B H 0.3561(8) 0.2835(7) 1.0251(8) 0.073 Uiso 1 calc R
C7B C 0.2007(8) 0.2997(8) 1.0033(8) 0.067(3) Uiso 1 d .
C8B C 0.1776(8) 0.3453(8) 1.0452(7) 0.066(3) Uiso 1 d .
C9B C 0.1493(8) 0.4028(8) 1.0934(8) 0.069(3) Uiso 1 d .
C10B C 0.0588(8) 0.3972(7) 1.0503(7) 0.064(3) Uiso 1 d .
C11B C -0.0026(8) 0.3384(7) 0.9655(7) 0.065(3) Uiso 1 d .
H11B H 0.0143(8) 0.3001(7) 0.9346(7) 0.078 Uiso 1 calc R
C12B C -0.0876(8) 0.3350(8) 0.9255(8) 0.069(3) Uiso 1 d .
H12B H -0.1277(8) 0.2948(8) 0.8686(8) 0.083 Uiso 1 calc R
C13B C -0.1129(8) 0.3939(8) 0.9725(8) 0.066(3) Uiso 1 d .
C14B C -0.2005(9) 0.3943(8) 0.9335(8) 0.079(4) Uiso 1 d .
H14B H -0.2422(9) 0.3551(8) 0.8767(8) 0.095 Uiso 1 calc R
C15B C -0.2216(9) 0.4539(8) 0.9814(8) 0.076(4) Uiso 1 d .
H15B H -0.2783(9) 0.4534(8) 0.9557(8) 0.091 Uiso 1 calc R
C16B C -0.1631(8) 0.5134(8) 1.0649(8) 0.073(4) Uiso 1 d .
H16B H -0.1805(8) 0.5513(8) 1.0954(8) 0.088 Uiso 1 calc R
C17B C -0.0740(8) 0.5166(8) 1.1050(8) 0.067(3) Uiso 1 d .
C18B C -0.0101(9) 0.5805(8) 1.1891(8) 0.079(4) Uiso 1 d .
H18B H -0.0258(9) 0.6212(8) 1.2182(8) 0.095 Uiso 1 calc R
C19B C 0.0742(9) 0.5845(8) 1.2294(8) 0.076(4) Uiso 1 d .
H19B H 0.1152(9) 0.6270(8) 1.2853(8) 0.091 Uiso 1 calc R
C20B C 0.0992(8) 0.5208(8) 1.1834(8) 0.071(3) Uiso 1 d .
C21B C 0.1868(9) 0.5237(9) 1.2213(9) 0.080(4) Uiso 1 d .
H21B H 0.2292(9) 0.5660(9) 1.2769(9) 0.097 Uiso 1 calc R
C22B C 0.2096(9) 0.4642(8) 1.1764(8) 0.079(4) Uiso 1 d .
H22B H 0.2667(9) 0.4656(8) 1.2026(8) 0.095 Uiso 1 calc R
C23B C 0.0378(8) 0.4591(8) 1.0994(8) 0.066(3) Uiso 1 d .
C24B C -0.0529(8) 0.4555(7) 1.0576(7) 0.062(3) Uiso 1 d .
NC N 0.5238(6) 0.3487(6) 0.9618(6) 0.063(3) Uani 1 d .
C2C C 0.5787(8) 0.4062(7) 1.0471(8) 0.054(3) Uiso 1 d .
C3C C 0.6248(7) 0.4951(7) 1.0740(7) 0.061(3) Uiso 1 d .
H3C H 0.6624(7) 0.5336(7) 1.1317(7) 0.073 Uiso 1 calc R
C4C C 0.6147(7) 0.5262(8) 1.0150(7) 0.059(3) Uiso 1 d .
H4C H 0.6462(7) 0.5855(8) 1.0332(7) 0.071 Uiso 1 calc R
C5C C 0.5589(8) 0.4704(8) 0.9298(8) 0.065(3) Uiso 1 d .
C6C C 0.5131(7) 0.3792(7) 0.9052(8) 0.057(3) Uiso 1 d .
H6C H 0.4747(7) 0.3401(7) 0.8478(8) 0.069 Uiso 1 calc R
C7C C 0.5473(8) 0.4981(8) 0.8644(8) 0.068(3) Uiso 1 d .
C8C C 0.5430(8) 0.5272(8) 0.8164(8) 0.066(3) Uiso 1 d .
C9C C 0.5411(8) 0.5630(7) 0.7570(7) 0.061(3) Uiso 1 d .
C10C C 0.4699(8) 0.5181(8) 0.6742(7) 0.064(3) Uiso 1 d .
C11C C 0.3872(8) 0.4391(8) 0.6412(8) 0.070(3) Uiso 1 d .
H11C H 0.3797(8) 0.4164(8) 0.6778(8) 0.084 Uiso 1 calc R
C12C C 0.3216(9) 0.3978(9) 0.5610(8) 0.080(4) Uiso 1 d .
H12C H 0.2712(9) 0.3462(9) 0.5429(8) 0.096 Uiso 1 calc R
C13C C 0.3263(8) 0.4303(8) 0.5013(8) 0.071(3) Uiso 1 d .
C14C C 0.2619(10) 0.3847(9) 0.4159(9) 0.090(4) Uiso 1 d .
H14C H 0.2114(10) 0.3324(9) 0.3961(9) 0.109 Uiso 1 calc R
C15C C 0.2726(10) 0.4171(9) 0.3593(10) 0.096(4) Uiso 1 d .
H15C H 0.2313(10) 0.3851(9) 0.3015(10) 0.116 Uiso 1 calc R
C16C C 0.3456(9) 0.4976(9) 0.3905(9) 0.090(4) Uiso 1 d .
H16C H 0.3503(9) 0.5200(9) 0.3531(9) 0.107 Uiso 1 calc R
C17C C 0.4110(9) 0.5453(8) 0.4747(8) 0.076(4) Uiso 1 d .
C18C C 0.4858(9) 0.6273(8) 0.5070(9) 0.082(4) Uiso 1 d .
H18C H 0.4907(9) 0.6507(8) 0.4703(9) 0.098 Uiso 1 calc R
C19C C 0.5498(9) 0.6723(8) 0.5890(8) 0.074(4) Uiso 1 d .
H19C H 0.5965(9) 0.7267(8) 0.6078(8) 0.089 Uiso 1 calc R
C20C C 0.5482(8) 0.6386(7) 0.6486(8) 0.064(3) Uiso 1 d .
C21C C 0.6148(8) 0.6808(8) 0.7312(8) 0.073(4) Uiso 1 d .
H21C H 0.6617(8) 0.7357(8) 0.7514(8) 0.088 Uiso 1 calc R
C22C C 0.6151(8) 0.6449(8) 0.7860(8) 0.070(3) Uiso 1 d .
H22C H 0.6632(8) 0.6738(8) 0.8411(8) 0.084 Uiso 1 calc R
C23C C 0.4725(8) 0.5546(8) 0.6169(8) 0.066(3) Uiso 1 d .
C24C C 0.4041(8) 0.5110(8) 0.5320(8) 0.066(3) Uiso 1 d .
NCD N 0.5313(5) 0.2788(6) 1.0623(5) 0.051(2) Uani 1 d .
C2CC C 0.5841(8) 0.3701(8) 1.1075(7) 0.057(3) Uiso 1 d .
C3CC C 0.6288(8) 0.4107(8) 1.1930(7) 0.063(3) Uiso 1 d .
H3CC H 0.6667(8) 0.4704(8) 1.2225(7) 0.075 Uiso 1 calc R
C4CD C 0.6185(8) 0.3634(8) 1.2372(8) 0.071(4) Uiso 1 d .
H4CD H 0.6477(8) 0.3917(8) 1.2965(8) 0.086 Uiso 1 calc R
C3DD C 0.5645(7) 0.2741(7) 1.1931(7) 0.063(3) Uiso 1 d .
H3DD H 0.5568(7) 0.2426(7) 1.2228(7) 0.075 Uiso 1 calc R
C2DD C 0.5232(7) 0.2324(7) 1.1072(7) 0.059(3) Uiso 1 d .
ND N 0.4354(6) 0.1135(6) 0.9644(6) 0.062(3) Uani 1 d .
C2D C 0.4685(7) 0.1385(7) 1.0502(8) 0.055(3) Uiso 1 d .
C3D C 0.4506(7) 0.0744(7) 1.0771(7) 0.061(3) Uiso 1 d .
H3D H 0.4733(7) 0.0907(7) 1.1349(7) 0.073 Uiso 1 calc R
C4D C 0.4000(8) -0.0121(8) 1.0188(7) 0.065(3) Uiso 1 d .
H4D H 0.3874(8) -0.0533(8) 1.0380(7) 0.078 Uiso 1 calc R
C5D C 0.3675(7) -0.0396(7) 0.9329(7) 0.060(3) Uiso 1 d .
C6D C 0.3871(8) 0.0276(8) 0.9072(8) 0.059(3) Uiso 1 d .
H6D H 0.3659(8) 0.0117(8) 0.8495(8) 0.071 Uiso 1 calc R
C7D C 0.3145(8) -0.1287(8) 0.8705(8) 0.068(3) Uiso 1 d .
C8D C 0.2704(8) -0.2043(8) 0.8206(8) 0.065(3) Uiso 1 d .
C9D C 0.2169(8) -0.2964(8) 0.7631(8) 0.065(3) Uiso 1 d .
C10D C 0.2047(8) -0.3315(8) 0.6797(8) 0.067(3) Uiso 1 d .
C11D C 0.2518(8) -0.2797(9) 0.6469(8) 0.076(4) Uiso 1 d .
H11D H 0.2910(8) -0.2206(9) 0.6824(8) 0.091 Uiso 1 calc R
C12D C 0.2391(9) -0.3162(8) 0.5664(8) 0.079(4) Uiso 1 d .
H12D H 0.2693(9) -0.2813(8) 0.5473(8) 0.095 Uiso 1 calc R
C13D C 0.1824(9) -0.4043(9) 0.5109(9) 0.082(4) Uiso 1 d .
C14D C 0.1639(10) -0.4443(10) 0.4237(9) 0.098(5) Uiso 1 d .
H14D H 0.1923(10) -0.4114(10) 0.4022(9) 0.117 Uiso 1 calc R
C15D C 0.1047(10) -0.5303(10) 0.3724(10) 0.107(5) Uiso 1 d .
H15D H 0.0925(10) -0.5537(10) 0.3157(10) 0.128 Uiso 1 calc R
C16D C 0.0628(10) -0.5837(10) 0.3979(10) 0.101(5) Uiso 1 d .
H16D H 0.0231(10) -0.6421(10) 0.3595(10) 0.121 Uiso 1 calc R
C17D C 0.0793(9) -0.5505(9) 0.4845(9) 0.084(4) Uiso 1 d .
C18D C 0.0402(9) -0.6021(9) 0.5173(9) 0.091(4) Uiso 1 d .
H18D H 0.0033(9) -0.6616(9) 0.4817(9) 0.109 Uiso 1 calc R
C19D C 0.0537(9) -0.5691(9) 0.5977(9) 0.085(4) Uiso 1 d .
H19D H 0.0269(9) -0.6057(9) 0.6171(9) 0.101 Uiso 1 calc R
C20D C 0.1098(8) -0.4772(8) 0.6545(8) 0.069(3) Uiso 1 d .
C21D C 0.1221(8) -0.4414(8) 0.7369(8) 0.078(4) Uiso 1 d .
H21D H 0.0953(8) -0.4776(8) 0.7565(8) 0.094 Uiso 1 calc R
C22D C 0.1739(8) -0.3523(8) 0.7912(8) 0.072(3) Uiso 1 d .
H22D H 0.1803(8) -0.3295(8) 0.8461(8) 0.087 Uiso 1 calc R
C23D C 0.1503(8) -0.4232(8) 0.6232(8) 0.070(3) Uiso 1 d .
C24D C 0.1372(9) -0.4598(8) 0.5386(8) 0.078(4) Uiso 1 d .
T1_1 C 0.3905(7) 0.7287(11) 0.3214(12) 0.135(7) Uani 1 d G
H1_1 H 0.3283(7) 0.7112(11) 0.2890(12) 0.162 Uiso 1 calc R
T2_1 C 0.4377(13) 0.6927(7) 0.2847(7) 0.116(6) Uani 1 d G
H2_1 H 0.4070(19) 0.6511(9) 0.2277(7) 0.139 Uiso 1 calc R
T3_1 C 0.5308(13) 0.7187(9) 0.3331(12) 0.105(5) Uani 1 d G
H3_1 H 0.5623(19) 0.6947(14) 0.3085(18) 0.126 Uiso 1 calc R
T4_1 C 0.5766(7) 0.7808(10) 0.4183(11) 0.107(5) Uani 1 d GD
T5_1 C 0.5294(13) 0.8169(7) 0.4550(7) 0.131(6) Uani 1 d G
H5_1 H 0.5601(20) 0.8584(10) 0.5120(8) 0.157 Uiso 1 calc R
T6_1 C 0.4364(13) 0.7908(11) 0.4066(13) 0.155(8) Uani 1 d G
H6_1 H 0.4048(19) 0.8149(16) 0.4312(19) 0.186 Uiso 1 calc R
T7_1 C 0.6804(12) 0.8128(12) 0.4748(12) 0.142(7) Uani 1 d D
HT7A_1 H 0.6873(12) 0.7850(53) 0.5105(49) 0.170 Uiso 1 calc R
HT7B_1 H 0.7093(19) 0.8749(15) 0.5097(50) 0.170 Uiso 1 calc R
HT7C_1 H 0.7089(19) 0.7986(62) 0.4392(12) 0.170 Uiso 1 calc R
T1_2 C 0.8496(8) 0.1236(8) 0.3250(13) 0.126(6) Uani 1 d G
H1_2 H 0.8029(8) 0.1373(8) 0.3008(13) 0.151 Uiso 1 calc R
T2_2 C 0.8860(11) 0.0849(9) 0.2760(7) 0.132(6) Uani 1 d G
H2_2 H 0.8637(17) 0.0726(13) 0.2191(8) 0.159 Uiso 1 calc R
T3_2 C 0.9559(11) 0.0643(7) 0.3121(12) 0.117(6) Uani 1 d G
H3_2 H 0.9802(16) 0.0384(10) 0.2794(17) 0.140 Uiso 1 calc R
T4_2 C 0.9893(7) 0.0826(8) 0.3972(13) 0.121(6) Uani 1 d GD
T5_2 C 0.9529(11) 0.1214(8) 0.4461(7) 0.131(6) Uani 1 d G
H5_2 H 0.9752(16) 0.1336(12) 0.5030(8) 0.157 Uiso 1 calc R
T6_2 C 0.8831(11) 0.1419(7) 0.4100(12) 0.125(6) Uani 1 d G
H6_2 H 0.8587(16) 0.1678(10) 0.4428(17) 0.150 Uiso 1 calc R
T7_2 C 1.0612(13) 0.0544(14) 0.4327(12) 0.170(8) Uani 1 d D
HT7A_2 H 1.0389(38) 0.0164(67) 0.4548(74) 0.204 Uiso 1 calc R
HT7B_2 H 1.1169(31) 0.1048(15) 0.4777(57) 0.204 Uiso 1 calc R
HT7C_2 H 1.0735(65) 0.0241(74) 0.3883(23) 0.204 Uiso 1 calc R
T1_3 C 0.2634(19) 0.8589(14) 0.4564(12) 0.200(13) Uani 1 d G
H1_3 H 0.2897(19) 0.8465(14) 0.5001(12) 0.240 Uiso 1 calc R
T2_3 C 0.3194(10) 0.9171(12) 0.4399(13) 0.274(20) Uani 1 d G
H2_3 H 0.3831(11) 0.9436(18) 0.4726(18) 0.329 Uiso 1 calc R
T3_3 C 0.2803(13) 0.9356(9) 0.3746(14) 0.188(14) Uani 1 d G
H3_3 H 0.3177(20) 0.9745(12) 0.3636(21) 0.225 Uiso 1 calc R
T4_3 C 0.1851(15) 0.8960(12) 0.3258(11) 0.164(9) Uani 1 d GD
T5_3 C 0.1291(10) 0.8378(10) 0.3422(14) 0.221(16) Uani 1 d G
H5_3 H 0.0654(10) 0.8113(16) 0.3096(18) 0.265 Uiso 1 calc R
T6_3 C 0.1682(18) 0.8193(9) 0.4076(16) 0.261(20) Uani 1 d G
H6_3 H 0.1308(25) 0.7804(12) 0.4186(22) 0.313 Uiso 1 calc R
T7_3 C 0.1400(23) 0.9126(21) 0.2652(19) 0.254(16) Uani 1 d D
HT7A_3 H 0.1792(53) 0.9679(65) 0.2729(79) 0.304 Uiso 1 calc R
HT7B_3 H 0.0858(78) 0.9143(134) 0.2685(85) 0.304 Uiso 1 calc R
HT7C_3 H 0.1226(127) 0.8677(74) 0.2104(20) 0.304 Uiso 1 calc R

loop_
_atom_type_symbol
_atom_type_description
_atom_type_scat_dispersion_real
_atom_type_scat_dispersion_imag
_atom_type_scat_source
C C 0.0033 0.0016 'International Tables Vol C Tables 4.2.6.8 and 6.1.1.4'
N N 0.0061 0.0033 'International Tables Vol C Tables 4.2.6.8 and 6.1.1.4'
O O 0.0106 0.0060 'International Tables Vol C Tables 4.2.6.8 and 6.1.1.4'
H H 0.0000 0.0000 'International Tables Vol C Tables 4.2.6.8 and 6.1.1.4'
P P 0.1023 0.0942 'International Tables Vol C Tables 4.2.6.8 and 6.1.1.4'
F F 0.0171 0.0103 'International Tables Vol C Tables 4.2.6.8 and 6.1.1.4'
Ru Ru -1.2594 0.8363 'International Tables Vol C Tables 4.2.6.8 and 6.1.1.4'

loop_
_geom_angle_atom_site_label_1
_geom_angle_atom_site_label_2
_geom_angle_atom_site_label_3
_geom_angle
NAB Ru NCD 178.8(3)
NAB Ru NA 78.3(3)
NCD Ru NA 101.5(3)
NAB Ru NB 79.1(4)
NCD Ru NB 101.1(3)
NA Ru NB 157.4(4)
NAB Ru ND 100.1(4)
NCD Ru ND 78.7(4)
NA Ru ND 93.4(3)
NB Ru ND 90.6(3)
NAB Ru NC 102.4(4)
NCD Ru NC 78.8(4)
NA Ru NC 91.8(3)
NB Ru NC 93.0(3)
ND Ru NC 157.4(4)
F6A PA F3A 91.3(8)
F6A PA F5A 94.3(6)
F3A PA F5A 89.2(6)
F6A PA F4A 99.0(7)
F3A PA F4A 169.5(7)
F5A PA F4A 87.7(6)
F6A PA F2A 93.4(6)
F3A PA F2A 93.8(6)
F5A PA F2A 171.6(6)
F4A PA F2A 87.9(6)
F6A PA F1A 176.3(7)
F3A PA F1A 85.3(7)
F5A PA F1A 87.1(6)
F4A PA F1A 84.5(6)
F2A PA F1A 85.3(6)
F6B PB F2B 93.0(8)
F6B PB F5B 92.9(6)
F2B PB F5B 90.9(7)
F6B PB F3B 92.9(6)
F2B PB F3B 94.2(6)
F5B PB F3B 172.0(6)
F6B PB F4B 97.8(7)
F2B PB F4B 169.1(8)
F5B PB F4B 86.3(6)
F3B PB F4B 87.5(6)
F6B PB F1B 175.3(8)
F2B PB F1B 82.4(7)
F5B PB F1B 87.6(6)
F3B PB F1B 87.0(5)
F4B PB F1B 86.9(6)
C6A NA C2A 120.5(9)
C6A NA Ru 126.3(8)
C2A NA Ru 113.2(7)
NA C2A C3A 119.8(10)
NA C2A C2AA 117.4(10)
C3A C2A C2AA 122.6(11)
C4A C3A C2A 118.4(12)
C5A C4A C3A 122.0(12)
C4A C5A C6A 116.2(11)
C4A C5A C7A 121.7(10)
C6A C5A C7A 122.0(10)
NA C6A C5A 122.7(11)
C8A C7A C5A 172.1(14)
C7A C8A C9A 176.8(14)
C22A C9A C10A 119.6(11)
C22A C9A C8A 121.4(11)
C10A C9A C8A 118.8(10)
C11A C10A C9A 122.8(10)
C11A C10A C23A 120.0(10)
C9A C10A C23A 117.2(10)
C12A C11A C10A 121.7(11)
C11A C12A C13A 118.6(12)
C24A C13A C12A 122.0(11)
C24A C13A C14A 119.7(11)
C12A C13A C14A 118.3(11)
C15A C14A C13A 116.0(13)
C16A C15A C14A 125.2(13)
C15A C16A C17A 119.5(13)
C18A C17A C16A 122.6(12)
C18A C17A C24A 119.7(11)
C16A C17A C24A 117.7(12)
C19A C18A C17A 123.4(13)
C18A C19A C20A 119.1(13)
C23A C20A C21A 119.6(12)
C23A C20A C19A 118.8(11)
C21A C20A C19A 121.4(12)
C22A C21A C20A 120.4(13)
C9A C22A C21A 121.6(12)
C20A C23A C10A 121.5(10)
C20A C23A C24A 120.7(11)
C10A C23A C24A 117.7(10)
C13A C24A C17A 121.9(11)
C13A C24A C23A 119.9(10)
C17A C24A C23A 118.1(11)
C2AA NAB C2BB 119.0(9)
C2AA NAB Ru 121.2(7)
C2BB NAB Ru 119.7(7)
C3AA C2AA NAB 122.0(10)
C3AA C2AA C2A 128.3(11)
NAB C2AA C2A 109.5(10)
C2AA C3AA C4AB 118.5(12)
C3BB C4AB C3AA 120.2(13)
C2BB C3BB C4AB 119.0(12)
C3BB C2BB NAB 121.3(11)
C3BB C2BB C2B 127.2(11)
NAB C2BB C2B 111.5(10)
C6B NB C2B 119.7(9)
C6B NB Ru 127.1(8)
C2B NB Ru 113.0(7)
NB C2B C3B 120.4(10)
NB C2B C2BB 116.4(10)
C3B C2B C2BB 123.1(12)
C4B C3B C2B 118.0(12)
C3B C4B C5B 123.1(12)
C4B C5B C7B 122.4(11)
C4B C5B C6B 115.4(11)
C7B C5B C6B 122.0(11)
NB C6B C5B 123.2(11)
C8B C7B C5B 172.3(13)
C7B C8B C9B 177.2(13)
C22B C9B C8B 119.9(11)
C22B C9B C10B 121.4(11)
C8B C9B C10B 118.6(11)
C11B C10B C23B 121.1(11)
C11B C10B C9B 123.1(11)
C23B C10B C9B 115.8(11)
C12B C11B C10B 122.2(12)
C11B C12B C13B 118.8(12)
C24B C13B C12B 121.3(11)
C24B C13B C14B 117.5(11)
C12B C13B C14B 121.2(12)
C15B C14B C13B 119.3(12)
C16B C15B C14B 123.0(12)
C15B C16B C17B 119.3(12)
C18B C17B C24B 121.3(11)
C18B C17B C16B 120.6(12)
C24B C17B C16B 118.1(11)
C19B C18B C17B 122.0(13)
C18B C19B C20B 119.0(13)
C23B C20B C21B 119.2(12)
C23B C20B C19B 119.4(11)
C21B C20B C19B 121.3(12)
C22B C21B C20B 120.4(13)
C9B C22B C21B 120.9(13)
C20B C23B C10B 122.3(11)
C20B C23B C24B 120.6(11)
C10B C23B C24B 117.1(11)
C13B C24B C17B 122.9(11)
C13B C24B C23B 119.5(11)
C17B C24B C23B 117.6(11)
C6C NC C2C 119.3(10)
C6C NC Ru 127.4(8)
C2C NC Ru 113.2(7)
NC C2C C3C 120.4(10)
NC C2C C2CC 117.4(10)
C3C C2C C2CC 122.2(11)
C4C C3C C2C 120.0(11)
C5C C4C C3C 120.7(11)
C4C C5C C6C 117.2(10)
C4C C5C C7C 123.6(11)
C6C C5C C7C 119.2(11)
NC C6C C5C 122.3(11)
C8C C7C C5C 174.6(14)
C7C C8C C9C 177.7(13)
C10C C9C C22C 121.0(10)
C10C C9C C8C 121.0(10)
C22C C9C C8C 118.0(11)
C9C C10C C23C 119.1(10)
C9C C10C C11C 125.2(11)
C23C C10C C11C 115.5(11)
C12C C11C C10C 122.9(12)
C11C C12C C13C 122.0(12)
C14C C13C C24C 119.9(11)
C14C C13C C12C 122.6(12)
C24C C13C C12C 117.4(12)
C13C C14C C15C 120.3(13)
C14C C15C C16C 119.3(14)
C17C C16C C15C 122.5(13)
C16C C17C C18C 122.8(12)
C16C C17C C24C 118.9(12)
C18C C17C C24C 118.2(12)
C19C C18C C17C 122.0(13)
C18C C19C C20C 121.9(12)
C21C C20C C19C 123.2(11)
C21C C20C C23C 119.7(11)
C19C C20C C23C 117.1(11)
C20C C21C C22C 122.2(12)
C21C C22C C9C 119.3(12)
C24C C23C C10C 121.6(11)
C24C C23C C20C 119.8(10)
C10C C23C C20C 118.6(11)
C23C C24C C17C 120.8(11)
C23C C24C C13C 120.2(11)
C17C C24C C13C 118.9(11)
C2DD NCD C2CC 119.0(9)
C2DD NCD Ru 120.1(8)
C2CC NCD Ru 120.8(7)
C3CC C2CC NCD 120.3(10)
C3CC C2CC C2C 130.1(11)
NCD C2CC C2C 109.6(10)
C2CC C3CC C4CD 119.9(12)
C3DD C4CD C3CC 119.8(12)
C2DD C3DD C4CD 120.5(11)
C3DD C2DD NCD 120.3(10)
C3DD C2DD C2D 128.1(11)
NCD C2DD C2D 111.5(10)
C6D ND C2D 119.9(9)
C6D ND Ru 126.6(8)
C2D ND Ru 113.5(7)
ND C2D C3D 119.2(10)
ND C2D C2DD 115.9(10)
C3D C2D C2DD 124.9(11)
C4D C3D C2D 120.6(11)
C3D C4D C5D 121.8(11)
C4D C5D C7D 123.5(10)
C4D C5D C6D 116.3(10)
C7D C5D C6D 120.2(11)
ND C6D C5D 122.1(11)
C8D C7D C5D 177.4(13)
C7D C8D C9D 177.7(13)
C10D C9D C22D 119.2(11)
C10D C9D C8D 121.6(10)
C22D C9D C8D 119.1(11)
C9D C10D C23D 120.8(11)
C9D C10D C11D 123.0(11)
C23D C10D C11D 116.1(11)
C12D C11D C10D 121.2(12)
C11D C12D C13D 121.9(13)
C12D C13D C24D 120.4(13)
C12D C13D C14D 123.3(13)
C24D C13D C14D 116.2(13)
C15D C14D C13D 119.9(14)
C16D C15D C14D 124.6(16)
C15D C16D C17D 119.6(15)
C18D C17D C24D 119.3(13)
C18D C17D C16D 123.5(13)
C24D C17D C16D 117.1(12)
C19D C18D C17D 122.6(14)
C18D C19D C20D 120.2(13)
C21D C20D C23D 120.3(12)
C21D C20D C19D 121.1(12)
C23D C20D C19D 118.5(12)
C20D C21D C22D 121.4(12)
C21D C22D C9D 120.1(12)
C20D C23D C24D 120.3(12)
C20D C23D C10D 118.1(11)
C24D C23D C10D 121.5(11)
C23D C24D C17D 118.9(12)
C23D C24D C13D 118.6(12)
C17D C24D C13D 122.5(13)
T2_1 T1_1 T6_1 120.0
T3_1 T2_1 T1_1 120.0
T2_1 T3_1 T4_1 120.0
T3_1 T4_1 T5_1 120.0
T3_1 T4_1 T7_1 122.1(16)
T5_1 T4_1 T7_1 117.9(16)
T4_1 T5_1 T6_1 120.0
T5_1 T6_1 T1_1 120.0
T2_2 T1_2 T6_2 120.0
T3_2 T2_2 T1_2 120.0
T4_2 T3_2 T2_2 120.0
T3_2 T4_2 T5_2 120.0
T3_2 T4_2 T7_2 118.4(17)
T5_2 T4_2 T7_2 121.5(17)
T6_2 T5_2 T4_2 120.0
T5_2 T6_2 T1_2 120.0
T2_3 T1_3 T6_3 120.0
T1_3 T2_3 T3_3 120.0
T4_3 T3_3 T2_3 120.0
T7_3 T4_3 T5_3 114.8(21)
T7_3 T4_3 T3_3 125.1(21)
T5_3 T4_3 T3_3 120.0
T4_3 T5_3 T6_3 120.0
T5_3 T6_3 T1_3 120.0

loop_
_geom_bond_atom_site_label_1
_geom_bond_atom_site_label_2
_geom_bond_distance
Ru NAB 1.965(9)
Ru NCD 1.967(9)
Ru NA 2.087(8)
Ru NB 2.090(8)
Ru ND 2.090(9)
Ru NC 2.096(9)
PA F6A 1.502(11)
PA F3A 1.530(11)
PA F5A 1.536(10)
PA F4A 1.556(11)
PA F2A 1.572(10)
PA F1A 1.705(12)
PB F6B 1.496(11)
PB F2B 1.513(12)
PB F5B 1.553(10)
PB F3B 1.565(9)
PB F4B 1.576(12)
PB F1B 1.702(12)
NA C6A 1.339(13)
NA C2A 1.356(13)
C2A C3A 1.413(15)
C2A C2AA 1.473(15)
C3A C4A 1.40(2)
C4A C5A 1.366(14)
C5A C6A 1.426(14)
C5A C7A 1.43(2)
C7A C8A 1.170(14)
C8A C9A 1.47(2)
C9A C22A 1.380(15)
C9A C10A 1.436(15)
C10A C11A 1.407(14)
C10A C23A 1.440(15)
C11A C12A 1.38(2)
C12A C13A 1.44(2)
C13A C24A 1.367(14)
C13A C14A 1.45(2)
C14A C15A 1.41(2)
C15A C16A 1.33(2)
C16A C17A 1.42(2)
C17A C18A 1.39(2)
C17A C24A 1.43(2)
C18A C19A 1.34(2)
C19A C20A 1.49(2)
C20A C23A 1.377(15)
C20A C21A 1.39(2)
C21A C22A 1.39(2)
C23A C24A 1.46(2)
NAB C2AA 1.375(13)
NAB C2BB 1.378(13)
C2AA C3AA 1.349(14)
C3AA C4AB 1.41(2)
C4AB C3BB 1.39(2)
C3BB C2BB 1.361(15)
C2BB C2B 1.47(2)
NB C6B 1.310(13)
NB C2B 1.369(13)
C2B C3B 1.42(2)
C3B C4B 1.37(2)
C4B C5B 1.368(14)
C5B C7B 1.42(2)
C5B C6B 1.451(15)
C7B C8B 1.195(14)
C8B C9B 1.45(2)
C9B C22B 1.37(2)
C9B C10B 1.45(2)
C10B C11B 1.388(15)
C10B C23B 1.420(15)
C11B C12B 1.379(15)
C12B C13B 1.418(15)
C13B C24B 1.397(15)
C13B C14B 1.45(2)
C14B C15B 1.38(2)
C15B C16B 1.37(2)
C16B C17B 1.44(2)
C17B C18B 1.40(2)
C17B C24B 1.398(15)
C18B C19B 1.37(2)
C19B C20B 1.46(2)
C20B C23B 1.39(2)
C20B C21B 1.41(2)
C21B C22B 1.38(2)
C23B C24B 1.47(2)
NC C6C 1.334(13)
NC C2C 1.376(13)
C2C C3C 1.393(14)
C2C C2CC 1.471(15)
C3C C4C 1.381(14)
C4C C5C 1.371(14)
C5C C6C 1.439(15)
C5C C7C 1.45(2)
C7C C8C 1.176(14)
C8C C9C 1.45(2)
C9C C10C 1.389(14)
C9C C22C 1.42(2)
C10C C23C 1.44(2)
C10C C11C 1.45(2)
C11C C12C 1.328(15)
C12C C13C 1.44(2)
C13C C14C 1.39(2)
C13C C24C 1.43(2)
C14C C15C 1.40(2)
C15C C16C 1.39(2)
C16C C17C 1.37(2)
C17C C18C 1.42(2)
C17C C24C 1.42(2)
C18C C19C 1.34(2)
C19C C20C 1.44(2)
C20C C21C 1.363(15)
C20C C23C 1.45(2)
C21C C22C 1.38(2)
C23C C24C 1.400(15)
NCD C2DD 1.378(13)
NCD C2CC 1.409(13)
C2CC C3CC 1.343(14)
C3CC C4CD 1.384(15)
C4CD C3DD 1.383(15)
C3DD C2DD 1.349(14)
C2DD C2D 1.466(15)
ND C6D 1.356(13)
ND C2D 1.376(13)
C2D C3D 1.403(14)
C3D C4D 1.369(15)
C4D C5D 1.374(14)
C5D C7D 1.42(2)
C5D C6D 1.439(15)
C7D C8D 1.193(14)
C8D C9D 1.44(2)
C9D C10D 1.397(14)
C9D C22D 1.41(2)
C10D C23D 1.44(2)
C10D C11D 1.47(2)
C11D C12D 1.348(15)
C12D C13D 1.39(2)
C13D C24D 1.42(2)
C13D C14D 1.43(2)
C14D C15D 1.36(2)
C15D C16D 1.34(2)
C16D C17D 1.43(2)
C17D C18D 1.40(2)
C17D C24D 1.42(2)
C18D C19D 1.34(2)
C19D C20D 1.44(2)
C20D C21D 1.379(15)
C20D C23D 1.42(2)
C21D C22D 1.39(2)
C23D C24D 1.41(2)
T1_1 T2_1 1.39
T1_1 T6_1 1.39
T2_1 T3_1 1.39
T3_1 T4_1 1.39
T4_1 T5_1 1.39
T4_1 T7_1 1.55(2)
T5_1 T6_1 1.39
T1_2 T2_2 1.39
T1_2 T6_2 1.39
T2_2 T3_2 1.39
T3_2 T4_2 1.39
T4_2 T5_2 1.39
T4_2 T7_2 1.51(2)
T5_2 T6_2 1.39
T1_3 T2_3 1.39
T1_3 T6_3 1.39
T2_3 T3_3 1.39
T3_3 T4_3 1.39
T4_3 T7_3 1.33(2)
T4_3 T5_3 1.39
T5_3 T6_3 1.39
